data_7248629
loop_
_publ_author_name
'Knorr, Michael'
'Viau, Lydie'
'Knauer, Lena'
'Strohmann, Carsten'
'Rousselin, Yoann'
'Kubicki, Marek M.'

_publ_section_title
;
 Polymeric CuX coordination compounds assembled from acetylenic thioether
 ligands RSCH2C&#xE002;CCH2R (R = C6H11, t-Bu): effect of the RS-group,
 halide and stoichiometry on the network architecture and the luminescence
 properties
;
_journal_issue 22
_journal_name_full CrystEngComm
_journal_page_first 2953
_journal_page_last 2975
_journal_paper_doi 10.1039/D4CE00173G
_journal_volume 26
_journal_year 2024
_chemical_formula_moiety 'C12 H22 Br2 Cu S2'
_chemical_formula_sum 'C12 H22 Br2 Cu S2'
_chemical_formula_weight 453.77
_space_group_crystal_system triclinic
_space_group_IT_number 2
_space_group_name_Hall '-P 1'
_space_group_name_H-M_alt 'P -1'
_atom_sites_solution_hydrogens geom
_atom_sites_solution_primary direct
_audit_creation_date 2024-04-03
_audit_creation_method
;FinalCif V136 by Daniel Kratzert, Freiburg 2024, 
https://dkratzert.de/finalcif.html
;
_audit_update_record
;
2024-04-09 deposited with the CCDC.	2024-05-09 downloaded from the CCDC.
;
_cell_angle_alpha 65.156(4)
_cell_angle_beta 70.131(4)
_cell_angle_gamma 84.401(5)
_cell_formula_units_Z 2
_cell_length_a 9.1382(11)
_cell_length_b 9.9911(8)
_cell_length_c 11.2700(10)
_cell_measurement_reflns_used 660
_cell_measurement_temperature 100.0(1)
_cell_measurement_theta_max 23.23
_cell_measurement_theta_min 3.67
_cell_volume 876.92(15)
_computing_cell_refinement 'SAINT V8.40B (?, 2016)'
_computing_data_reduction 'SAINT V8.40B (?, 2016)'
_computing_molecular_graphics 'Olex2 1.5 (Dolomanov et al., 2009)'
_computing_publication_material 'Olex2 1.5 (Dolomanov et al., 2009)'
_computing_structure_refinement 'SHELXL 2019/3 (Sheldrick, 2015)'
_computing_structure_solution 'XT  (Sheldrick, 2015)'
_diffrn_ambient_environment N~2~
_diffrn_ambient_temperature 100.0(1)
_diffrn_detector_area_resol_mean 10.4167
_diffrn_detector_type 'CPAD PHOTON II area detector'
_diffrn_measured_fraction_theta_full 0.999
_diffrn_measured_fraction_theta_max 1.000
_diffrn_measurement_device 'four-circle diffractometer'
_diffrn_measurement_device_type 'Bruker D8 VENTURE area detector'
_diffrn_measurement_method '\w and \f scans'
_diffrn_measurement_specimen_support 'MiTeGen micromount'
_diffrn_radiation_monochromator graphite
_diffrn_radiation_probe x-ray
_diffrn_radiation_type 'Mo K\a~1~'
_diffrn_radiation_wavelength 0.71073
_diffrn_radiation_xray_symbol K-L~3~
_diffrn_reflns_av_R_equivalents 0.0286
_diffrn_reflns_av_unetI/netI 0.0154
_diffrn_reflns_Laue_measured_fraction_full 0.999
_diffrn_reflns_Laue_measured_fraction_max 1.000
_diffrn_reflns_limit_h_max 11
_diffrn_reflns_limit_h_min -11
_diffrn_reflns_limit_k_max 12
_diffrn_reflns_limit_k_min -12
_diffrn_reflns_limit_l_max 14
_diffrn_reflns_limit_l_min -14
_diffrn_reflns_number 33300
_diffrn_reflns_point_group_measured_fraction_full 0.999
_diffrn_reflns_point_group_measured_fraction_max 1.000
_diffrn_reflns_theta_full 25.242
_diffrn_reflns_theta_max 27.499
_diffrn_reflns_theta_min 2.110
_diffrn_source 'X-ray tube'
_diffrn_source_target Mo
_exptl_absorpt_coefficient_mu 6.020
_exptl_absorpt_correction_T_max 0.5633
_exptl_absorpt_correction_T_min 0.3655
_exptl_absorpt_correction_type multi-scan
_exptl_absorpt_process_details
;
SADABS-2016/2 (Bruker,2016/2) was used for absorption correction.
wR2(int) was 0.1239 before and 0.0472 after correction.
The Ratio of minimum to maximum transmission is 0.6489.
The \l/2 correction factor is Not present.
;
_exptl_crystal_colour 'clear light colourless'
_exptl_crystal_colour_lustre clear
_exptl_crystal_colour_modifier light
_exptl_crystal_colour_primary colourless
_exptl_crystal_density_diffrn 1.719
_exptl_crystal_description plate
_exptl_crystal_F_000 450
_exptl_crystal_size_max 0.508
_exptl_crystal_size_mid 0.263
_exptl_crystal_size_min 0.138
_refine_diff_density_max 1.505
_refine_diff_density_min -0.797
_refine_diff_density_rms 0.068
_refine_ls_extinction_method none
_refine_ls_goodness_of_fit_ref 1.048
_refine_ls_hydrogen_treatment constr
_refine_ls_matrix_type full
_refine_ls_number_parameters 160
_refine_ls_number_reflns 4027
_refine_ls_number_restraints 0
_refine_ls_restrained_S_all 1.048
_refine_ls_R_factor_all 0.0216
_refine_ls_R_factor_gt 0.0197
_refine_ls_shift/su_max 0.001
_refine_ls_shift/su_mean 0.000
_refine_ls_structure_factor_coef Fsqd
_refine_ls_weighting_details 'w=1/[\s^2^(Fo^2^)+(0.0182P)^2^+1.1017P] where P=(Fo^2^+2Fc^2^)/3'
_refine_ls_weighting_scheme calc
_refine_ls_wR_factor_gt 0.0470
_refine_ls_wR_factor_ref 0.0479
_reflns_Friedel_coverage 0.000
_reflns_number_gt 3798
_reflns_number_total 4027
_reflns_threshold_expression 'I > 2\s(I)'
_cod_data_source_file d4ce00173g2.cif
_cod_data_source_block CP10
_cod_depositor_comments 'Adding full bibliography for 7248612--7248631.cif.'
_cod_database_code 7248629
_olex2_refinement_description
;
1. Fixed Uiso
 At 1.2 times of:
  All C(H,H) groups
 At 1.5 times of:
  All C(H,H,H) groups
2.a Secondary CH2 refined with riding coordinates:
 C5(H5A,H5B), C11(H11A,H11B)
2.b Idealised Me refined as rotating group:
 C2(H2A,H2B,H2C), C3(H3A,H3B,H3C), C4(H4A,H4B,H4C), C8(H8A,H8B,H8C), C9(H9A,
 H9B,H9C), C10(H10A,H10B,H10C)
;
_olex2_submission_special_instructions 'No special instructions were received'
_shelx_shelxl_version_number 2019/3
_shelx_space_group_comment
;
The symmetry employed for this shelxl refinement is uniquely defined
by the following loop, which should always be used as a source of
symmetry information in preference to the above space-group names.
They are only intended as comments.
;
_shelx_estimated_absorpt_t_min 0.150
_shelx_estimated_absorpt_t_max 0.490
_diffrn_measurement_ambient_temperature_device_make 'Oxford Cryostream 800'

loop_
_space_group_symop_operation_xyz
'x, y, z'
'-x, -y, -z'

loop_
_atom_site_label
_atom_site_type_symbol
_atom_site_fract_x
_atom_site_fract_y
_atom_site_fract_z
_atom_site_U_iso_or_equiv
_atom_site_adp_type
_atom_site_occupancy
_atom_site_site_symmetry_order
_atom_site_calc_flag
_atom_site_refinement_flags_posn
_atom_site_refinement_flags_adp
_atom_site_refinement_flags_occupancy
_atom_site_disorder_assembly
_atom_site_disorder_group
Br1 Br 0.15267(3) 0.30015(2) 1.04064(2) 0.03480(7) Uani 1 1 d . . . . .
Br2 Br 0.69949(2) 0.63327(2) 0.41863(2) 0.01528(5) Uani 1 1 d . . . . .
Cu1 Cu 0.41213(3) 0.62202(2) 0.51247(2) 0.01460(6) Uani 1 1 d . . . . .
S1 S 0.34773(6) 0.58991(5) 0.74098(5) 0.01676(10) Uani 1 1 d . . . . .
S2 S 0.35081(5) 0.81416(5) 0.33725(5) 0.01498(9) Uani 1 1 d . . . . .
C1 C 0.3847(3) 0.7578(2) 0.7594(2) 0.0233(4) Uani 1 1 d . . . . .
C2 C 0.3169(3) 0.8919(3) 0.6699(3) 0.0334(5) Uani 1 1 d . . . . .
H2A H 0.360323 0.905072 0.573142 0.050 Uiso 1 1 calc R U . . .
H2B H 0.343425 0.980167 0.677364 0.050 Uiso 1 1 calc R U . . .
H2C H 0.203339 0.876774 0.701799 0.050 Uiso 1 1 calc R U . . .
C3 C 0.5623(3) 0.7751(3) 0.7090(3) 0.0317(5) Uani 1 1 d . . . . .
H3A H 0.603386 0.687303 0.767324 0.048 Uiso 1 1 calc R U . . .
H3B H 0.593667 0.862645 0.714724 0.048 Uiso 1 1 calc R U . . .
H3C H 0.603872 0.786313 0.612743 0.048 Uiso 1 1 calc R U . . .
C4 C 0.3176(3) 0.7330(3) 0.9116(2) 0.0381(6) Uani 1 1 d . . . . .
H4A H 0.203564 0.724433 0.941749 0.057 Uiso 1 1 calc R U . . .
H4B H 0.350014 0.816702 0.922343 0.057 Uiso 1 1 calc R U . . .
H4C H 0.356047 0.641951 0.968157 0.057 Uiso 1 1 calc R U . . .
C5 C 0.1374(2) 0.5578(2) 0.80594(19) 0.0187(4) Uani 1 1 d . . . . .
H5A H 0.090381 0.654400 0.773263 0.022 Uiso 1 1 calc R U . . .
H5B H 0.110886 0.498598 0.763535 0.022 Uiso 1 1 calc R U . . .
C6 C 0.0623(2) 0.4813(2) 0.9595(2) 0.0181(4) Uani 1 1 d . . . . .
C7 C 0.1559(2) 0.7807(2) 0.3348(2) 0.0176(4) Uani 1 1 d . . . . .
C8 C 0.1070(3) 0.9220(3) 0.2355(2) 0.0308(5) Uani 1 1 d . . . . .
H8A H 0.107594 1.002209 0.263688 0.046 Uiso 1 1 calc R U . . .
H8B H 0.001812 0.905649 0.237774 0.046 Uiso 1 1 calc R U . . .
H8C H 0.180068 0.948631 0.141201 0.046 Uiso 1 1 calc R U . . .
C9 C 0.0492(2) 0.7441(2) 0.4836(2) 0.0234(4) Uani 1 1 d . . . . .
H9A H 0.076924 0.650190 0.546113 0.035 Uiso 1 1 calc R U . . .
H9B H -0.059364 0.735930 0.489728 0.035 Uiso 1 1 calc R U . . .
H9C H 0.061717 0.822742 0.510308 0.035 Uiso 1 1 calc R U . . .
C10 C 0.1543(3) 0.6528(2) 0.2956(2) 0.0235(4) Uani 1 1 d . . . . .
H10A H 0.218513 0.680932 0.198343 0.035 Uiso 1 1 calc R U . . .
H10B H 0.047050 0.628540 0.308410 0.035 Uiso 1 1 calc R U . . .
H10C H 0.196240 0.566522 0.354658 0.035 Uiso 1 1 calc R U . . .
C11 C 0.4897(2) 0.8126(2) 0.17651(19) 0.0186(4) Uani 1 1 d . . . . .
H11A H 0.594966 0.799399 0.185134 0.022 Uiso 1 1 calc R U . . .
H11B H 0.462286 0.726390 0.165002 0.022 Uiso 1 1 calc R U . . .
C12 C 0.4955(2) 0.9462(2) 0.0517(2) 0.0179(4) Uani 1 1 d . . . . .

loop_
_atom_site_aniso_label
_atom_site_aniso_U_11
_atom_site_aniso_U_22
_atom_site_aniso_U_33
_atom_site_aniso_U_23
_atom_site_aniso_U_13
_atom_site_aniso_U_12
Br1 0.03690(13) 0.02123(11) 0.02178(11) 0.00147(9) 0.00351(9) 0.01060(9)
Br2 0.01349(9) 0.01513(9) 0.01628(9) -0.00569(7) -0.00452(7) -0.00045(6)
Cu1 0.01505(11) 0.01589(11) 0.01015(11) -0.00366(9) -0.00296(8) -0.00005(8)
S1 0.0211(2) 0.0162(2) 0.0111(2) -0.00510(17) -0.00298(17) -0.00220(17)
S2 0.0157(2) 0.0142(2) 0.0116(2) -0.00259(17) -0.00363(16) -0.00027(16)
C1 0.0315(11) 0.0210(10) 0.0177(9) -0.0111(8) -0.0026(8) -0.0064(8)
C2 0.0423(14) 0.0203(11) 0.0366(13) -0.0133(10) -0.0092(11) -0.0006(10)
C3 0.0332(12) 0.0322(12) 0.0338(12) -0.0173(10) -0.0082(10) -0.0089(10)
C4 0.0548(16) 0.0394(14) 0.0213(11) -0.0195(10) 0.0007(11) -0.0181(12)
C5 0.0199(9) 0.0203(9) 0.0122(9) -0.0059(7) -0.0009(7) -0.0026(7)
C6 0.0233(10) 0.0129(8) 0.0132(8) -0.0030(7) -0.0030(7) -0.0001(7)
C7 0.0156(9) 0.0174(9) 0.0159(9) -0.0030(7) -0.0057(7) 0.0014(7)
C8 0.0225(11) 0.0276(12) 0.0280(12) 0.0026(9) -0.0107(9) 0.0052(9)
C9 0.0171(9) 0.0310(11) 0.0188(10) -0.0097(9) -0.0024(8) -0.0009(8)
C10 0.0246(10) 0.0283(11) 0.0227(10) -0.0119(9) -0.0116(8) 0.0003(8)
C11 0.0177(9) 0.0195(9) 0.0116(8) -0.0026(7) -0.0015(7) 0.0011(7)
C12 0.0165(9) 0.0209(9) 0.0131(8) -0.0050(7) -0.0027(7) -0.0032(7)

loop_
_atom_type_symbol
_atom_type_description
_atom_type_scat_dispersion_real
_atom_type_scat_dispersion_imag
_atom_type_scat_source
C C 0.0033 0.0016 'International Tables Vol C Tables 4.2.6.8 and 6.1.1.4'
H H 0.0000 0.0000 'International Tables Vol C Tables 4.2.6.8 and 6.1.1.4'
Br Br -0.2901 2.4595 'International Tables Vol C Tables 4.2.6.8 and 6.1.1.4'
Cu Cu 0.3201 1.2651 'International Tables Vol C Tables 4.2.6.8 and 6.1.1.4'
S S 0.1246 0.1234 'International Tables Vol C Tables 4.2.6.8 and 6.1.1.4'

loop_
_geom_angle_atom_site_label_1
_geom_angle_atom_site_label_2
_geom_angle_atom_site_label_3
_geom_angle
_geom_angle_site_symmetry_1
_geom_angle_site_symmetry_3
_geom_angle_publ_flag
Cu1 Br2 Cu1 69.258(12) . 2_666 ?
Br2 Cu1 Br2 110.741(12) . 2_666 ?
Br2 Cu1 Cu1 56.551(11) . 2_666 ?
Br2 Cu1 Cu1 54.190(11) 2_666 2_666 ?
S1 Cu1 Br2 93.070(15) . 2_666 ?
S1 Cu1 Br2 106.402(16) . . ?
S1 Cu1 Cu1 107.015(17) . 2_666 ?
S2 Cu1 Br2 102.124(16) . . ?
S2 Cu1 Br2 116.851(16) . 2_666 ?
S2 Cu1 Cu1 125.813(18) . 2_666 ?
S2 Cu1 S1 127.17(2) . . ?
C1 S1 Cu1 113.79(7) . . ?
C5 S1 Cu1 102.63(6) . . ?
C5 S1 C1 105.99(10) . . ?
C7 S2 Cu1 111.40(6) . . ?
C11 S2 Cu1 105.48(6) . . ?
C11 S2 C7 105.47(9) . . ?
C2 C1 S1 111.15(15) . . ?
C2 C1 C3 110.87(19) . . ?
C2 C1 C4 110.8(2) . . ?
C3 C1 S1 103.42(15) . . ?
C3 C1 C4 110.4(2) . . ?
C4 C1 S1 109.97(15) . . ?
C1 C2 H2A 109.5 . . ?
C1 C2 H2B 109.5 . . ?
C1 C2 H2C 109.5 . . ?
H2A C2 H2B 109.5 . . ?
H2A C2 H2C 109.5 . . ?
H2B C2 H2C 109.5 . . ?
C1 C3 H3A 109.5 . . ?
C1 C3 H3B 109.5 . . ?
C1 C3 H3C 109.5 . . ?
H3A C3 H3B 109.5 . . ?
H3A C3 H3C 109.5 . . ?
H3B C3 H3C 109.5 . . ?
C1 C4 H4A 109.5 . . ?
C1 C4 H4B 109.5 . . ?
C1 C4 H4C 109.5 . . ?
H4A C4 H4B 109.5 . . ?
H4A C4 H4C 109.5 . . ?
H4B C4 H4C 109.5 . . ?
S1 C5 H5A 108.1 . . ?
S1 C5 H5B 108.1 . . ?
H5A C5 H5B 107.3 . . ?
C6 C5 S1 116.85(15) . . ?
C6 C5 H5A 108.1 . . ?
C6 C5 H5B 108.1 . . ?
C5 C6 Br1 113.19(14) . . ?
C6 C6 Br1 118.3(2) 2_567 . ?
C6 C6 C5 128.3(2) 2_567 . ?
C8 C7 S2 109.55(14) . . ?
C8 C7 C9 109.86(17) . . ?
C9 C7 S2 103.68(13) . . ?
C10 C7 S2 111.46(14) . . ?
C10 C7 C8 111.09(18) . . ?
C10 C7 C9 110.96(17) . . ?
C7 C8 H8A 109.5 . . ?
C7 C8 H8B 109.5 . . ?
C7 C8 H8C 109.5 . . ?
H8A C8 H8B 109.5 . . ?
H8A C8 H8C 109.5 . . ?
H8B C8 H8C 109.5 . . ?
C7 C9 H9A 109.5 . . ?
C7 C9 H9B 109.5 . . ?
C7 C9 H9C 109.5 . . ?
H9A C9 H9B 109.5 . . ?
H9A C9 H9C 109.5 . . ?
H9B C9 H9C 109.5 . . ?
C7 C10 H10A 109.5 . . ?
C7 C10 H10B 109.5 . . ?
C7 C10 H10C 109.5 . . ?
H10A C10 H10B 109.5 . . ?
H10A C10 H10C 109.5 . . ?
H10B C10 H10C 109.5 . . ?
S2 C11 H11A 108.6 . . ?
S2 C11 H11B 108.6 . . ?
H11A C11 H11B 107.6 . . ?
C12 C11 S2 114.54(14) . . ?
C12 C11 H11A 108.6 . . ?
C12 C11 H11B 108.6 . . ?
C12 C12 C11 178.0(3) 2_675 . ?

loop_
_geom_bond_atom_site_label_1
_geom_bond_atom_site_label_2
_geom_bond_distance
_geom_bond_site_symmetry_2
_geom_bond_publ_flag
Br1 C6 1.9041(19) . ?
Br2 Cu1 2.4692(4) . ?
Br2 Cu1 2.5405(4) 2_666 ?
Cu1 Cu1 2.8474(5) 2_666 ?
Cu1 S1 2.3225(5) . ?
Cu1 S2 2.2924(5) . ?
S1 C1 1.850(2) . ?
S1 C5 1.817(2) . ?
S2 C7 1.855(2) . ?
S2 C11 1.8301(19) . ?
C1 C2 1.525(3) . ?
C1 C3 1.527(3) . ?
C1 C4 1.528(3) . ?
C2 H2A 0.9800 . ?
C2 H2B 0.9800 . ?
C2 H2C 0.9800 . ?
C3 H3A 0.9800 . ?
C3 H3B 0.9800 . ?
C3 H3C 0.9800 . ?
C4 H4A 0.9800 . ?
C4 H4B 0.9800 . ?
C4 H4C 0.9800 . ?
C5 H5A 0.9900 . ?
C5 H5B 0.9900 . ?
C5 C6 1.495(3) . ?
C6 C6 1.329(4) 2_567 ?
C7 C8 1.528(3) . ?
C7 C9 1.529(3) . ?
C7 C10 1.521(3) . ?
C8 H8A 0.9800 . ?
C8 H8B 0.9800 . ?
C8 H8C 0.9800 . ?
C9 H9A 0.9800 . ?
C9 H9B 0.9800 . ?
C9 H9C 0.9800 . ?
C10 H10A 0.9800 . ?
C10 H10B 0.9800 . ?
C10 H10C 0.9800 . ?
C11 H11A 0.9900 . ?
C11 H11B 0.9900 . ?
C11 C12 1.466(3) . ?
C12 C12 1.192(4) 2_675 ?

loop_
_geom_torsion_atom_site_label_1
_geom_torsion_atom_site_label_2
_geom_torsion_atom_site_label_3
_geom_torsion_atom_site_label_4
_geom_torsion
_geom_torsion_site_symmetry_1
_geom_torsion_site_symmetry_2
_geom_torsion_site_symmetry_3
_geom_torsion_site_symmetry_4
_geom_torsion_publ_flag
Cu1 S1 C1 C2 48.80(17) . . . . ?
Cu1 S1 C1 C3 -70.22(15) . . . . ?
Cu1 S1 C1 C4 171.84(16) . . . . ?
Cu1 S1 C5 C6 159.03(13) . . . . ?
Cu1 S2 C7 C8 169.48(13) . . . . ?
Cu1 S2 C7 C9 52.25(14) . . . . ?
Cu1 S2 C7 C10 -67.17(14) . . . . ?
Cu1 S2 C11 C12 -166.58(13) . . . . ?
S1 C5 C6 Br1 -52.91(18) . . . . ?
S1 C5 C6 C6 132.3(3) . . . 2_567 ?
C1 S1 C5 C6 -81.35(16) . . . . ?
C5 S1 C1 C2 -63.22(17) . . . . ?
C5 S1 C1 C3 177.76(14) . . . . ?
C5 S1 C1 C4 59.8(2) . . . . ?
C7 S2 C11 C12 75.42(16) . . . . ?
C11 S2 C7 C8 -76.57(16) . . . . ?
C11 S2 C7 C9 166.20(13) . . . . ?
C11 S2 C7 C10 46.78(16) . . . . ?
